data_1509891
loop_
_publ_author_name
'Amiel, O.'
'Wada, H.'
'Frankel, D.C.'

_publ_section_title
;
 Crystal structure and conductivity of the new superionic conductors Ag4
 Zr3 S8 and Ag3.8 Sn3 S8
;
_journal_name_full 'Journal of Solid State Chemistry'
_journal_page_first 409
_journal_page_last 421
_journal_paper_doi 10.1006/jssc.1995.1234
_journal_volume 116
_journal_year 1995
_chemical_formula_sum 'Ag4.021 S8 Zr3'
_chemical_name_systematic 'Ag4.021 Zr3 S8'
_space_group_IT_number 212
_symmetry_space_group_name_Hall 'P 4acd 2ab 3'
_symmetry_space_group_name_H-M 'P 43 3 2'
_cell_angle_alpha 90
_cell_angle_beta 90
_cell_angle_gamma 90
_cell_formula_units_Z 4
_cell_length_a 10.9427
_cell_length_b 10.9427
_cell_length_c 10.9427
_cell_volume 1310.308
_citation_journal_id_ASTM JSSCBI
_cod_data_source_file silver3-x_176.cif
_cod_data_source_block Ag4.021S8Zr3
_cod_database_code 1509891

loop_
_symmetry_equiv_pos_as_xyz
x,y,z
-y+3/4,x+1/4,z+3/4
-x+1/2,-y,z+1/2
y+3/4,-x+3/4,z+1/4
x+1/2,-y+1/2,-z
y+1/4,x+3/4,-z+3/4
-x,y+1/2,-z+1/2
-y+1/4,-x+1/4,-z+1/4
z,x,y
-x+3/4,z+1/4,y+3/4
-z+1/2,-x,y+1/2
x+3/4,-z+3/4,y+1/4
z+1/2,-x+1/2,-y
x+1/4,z+3/4,-y+3/4
-z,x+1/2,-y+1/2
-x+1/4,-z+1/4,-y+1/4
y,z,x
y+1/2,-z+1/2,-x
z+1/4,y+3/4,-x+3/4
-y,z+1/2,-x+1/2
-z+1/4,-y+1/4,-x+1/4
-y+1/2,-z,x+1/2
z+3/4,-y+3/4,x+1/4
-z+3/4,y+1/4,x+3/4

loop_
_atom_site_label
_atom_site_type_symbol
_atom_site_fract_x
_atom_site_fract_y
_atom_site_fract_z
_atom_site_occupancy
_atom_site_U_iso_or_equiv
Ag1 Ag+1 0.00511 0.00511 0.00511 1 0.0
Ag3 Ag+1 0.2133 -0.017 0.3289 0.2187 0.0
Zr1 Zr+4 0.625 0.11672 0.13328 1 0.0
S2 S-2 0.8699 0.8699 0.8699 1 0.0
S1 S-2 0.3909 0.0954 0.1436 1 0.0
Ag2 Ag+1 0.3139 0.1787 0.9622 0.1182 0.0
